data_2015314
loop_
_publ_author_name
'Guzei, Ilia A.'
'Gorske, Benjamin C.'
'Blackwell, Helen E.'

_publ_section_title
;
 <i>N</i>-[1-(Pentafluorophenyl)ethyl]acetamide
;
_journal_coeditor_code HJ3006
_journal_issue 5
_journal_name_full 'Acta Crystallographica Section C'
_journal_page_first o286
_journal_page_last o288
_journal_paper_doi 10.1107/S0108270106012121
_journal_volume 62
_journal_year 2006
_chemical_formula_iupac 'C10 H8 F5 N O'
_chemical_formula_moiety 'C10 H8 F5 N O'
_chemical_formula_sum 'C10 H8 F5 N O'
_chemical_formula_weight 253.17
_chemical_name_systematic
;
N-[1-(Pentafluorophenyl)ethyl]acetamide
;
_space_group_IT_number 2
_symmetry_cell_setting triclinic
_symmetry_space_group_name_Hall '-P 1'
_symmetry_space_group_name_H-M 'P -1'
_atom_sites_solution_hydrogens geom
_atom_sites_solution_primary direct
_atom_sites_solution_secondary difmap
_audit_creation_method SHELXL97
_cell_angle_alpha 77.694(2)
_cell_angle_beta 82.070(2)
_cell_angle_gamma 89.936(2)
_cell_formula_units_Z 8
_cell_length_a 7.4129(5)
_cell_length_b 12.2875(8)
_cell_length_c 23.5594(15)
_cell_measurement_reflns_used 13370
_cell_measurement_temperature 100(2)
_cell_measurement_theta_max 26.3686
_cell_measurement_theta_min 2.6814
_cell_volume 2075.7(2)
_computing_cell_refinement 'SAINT (Bruker, 2003)'
_computing_data_collection 'SMART (Bruker, 2003)'
_computing_data_reduction SAINT
_computing_molecular_graphics SHELXTL
_computing_publication_material SHELXTL
_computing_structure_refinement SHELXTL
_computing_structure_solution 'SHELXTL (Bruker, 2003)'
_diffrn_ambient_temperature 100(2)
_diffrn_measured_fraction_theta_full 0.994
_diffrn_measured_fraction_theta_max 0.994
_diffrn_measurement_device_type 'Bruker CCD-1000 area-detector'
_diffrn_measurement_method '0.30\% \w'
_diffrn_radiation_monochromator graphite
_diffrn_radiation_source 'fine-focus sealed tube'
_diffrn_radiation_type Mo-K\a
_diffrn_radiation_wavelength 0.71073
_diffrn_reflns_av_R_equivalents 0.0241
_diffrn_reflns_av_sigmaI/netI 0.0205
_diffrn_reflns_limit_h_max 9
_diffrn_reflns_limit_h_min -9
_diffrn_reflns_limit_k_max 15
_diffrn_reflns_limit_k_min -15
_diffrn_reflns_limit_l_max 29
_diffrn_reflns_limit_l_min -29
_diffrn_reflns_number 30498
_diffrn_reflns_theta_full 26.41
_diffrn_reflns_theta_max 26.41
_diffrn_reflns_theta_min 1.70
_diffrn_standards_number 0
_exptl_absorpt_coefficient_mu 0.166
_exptl_absorpt_correction_T_max 0.9582
_exptl_absorpt_correction_T_min 0.9233
_exptl_absorpt_correction_type multi-scan
_exptl_absorpt_process_details '(SADABS; Bruker, 2003)'
_exptl_crystal_colour colorless
_exptl_crystal_density_diffrn 1.620
_exptl_crystal_density_method 'not measured'
_exptl_crystal_description block
_exptl_crystal_F_000 1024
_exptl_crystal_size_max 0.49
_exptl_crystal_size_mid 0.38
_exptl_crystal_size_min 0.26
_refine_diff_density_max 0.320
_refine_diff_density_min -0.227
_refine_ls_extinction_method none
_refine_ls_goodness_of_fit_ref 1.037
_refine_ls_hydrogen_treatment constr
_refine_ls_matrix_type full
_refine_ls_number_parameters 621
_refine_ls_number_reflns 8472
_refine_ls_number_restraints 0
_refine_ls_restrained_S_all 1.037
_refine_ls_R_factor_all 0.0411
_refine_ls_R_factor_gt 0.0308
_refine_ls_shift/su_max 0.001
_refine_ls_shift/su_mean 0.000
_refine_ls_structure_factor_coef Fsqd
_refine_ls_weighting_details 'calc w = 1/[\s^2^(Fo^2^)+(0.0417P)^2^+0.8749P] where P=(Fo^2^+2Fc^2^)/3'
_refine_ls_weighting_scheme calc
_refine_ls_wR_factor_gt 0.0804
_refine_ls_wR_factor_ref 0.0892
_reflns_number_gt 6949
_reflns_number_total 8472
_reflns_threshold_expression I>2\s(I)
_cod_data_source_file hj3006.cif
_cod_data_source_block II
_cod_depositor_comments
;
The following automatic conversions were performed:
'_symmetry_cell_setting' value 'Triclinic' changed to 'triclinic'
according to '/home/saulius/struct/CIF-dictionaries/cif_core.dic'
dictionary named 'cif_core.dic' version 2.4.1 from 2010-06-29.

Automatic conversion script
Id: cif_fix_enum 1527 2010-12-29 10:47:43Z saulius 

The following automatic conversions were performed:

'_symmetry_cell_setting' value 'Triclinic' changed to 'triclinic'
according to /home/saulius/struct/CIF-dictionaries/cif_core.dic
dictionary named 'cif_core.dic' version 2.4.1 from 2010-06-29.

Automatic conversion script
Id: cif_fix_values 1715 2011-07-08 13:25:40Z adriana 
;
_cod_database_code 2015314
_cod_database_fobs_code 2015314

loop_
_symmetry_equiv_pos_as_xyz
'x, y, z'
'-x, -y, -z'

loop_
_atom_site_type_symbol
_atom_site_label
_atom_site_fract_x
_atom_site_fract_y
_atom_site_fract_z
_atom_site_U_iso_or_equiv
_atom_site_adp_type
_atom_site_calc_flag
_atom_site_refinement_flags
_atom_site_occupancy
F F1A 1.06643(10) 0.50505(7) 0.40483(4) 0.02252(18) Uani d . 1
F F2A 0.97022(11) 0.35949(7) 0.50744(3) 0.02302(18) Uani d . 1
F F3A 0.61370(11) 0.29898(7) 0.54514(3) 0.02392(18) Uani d . 1
F F4A 0.35502(10) 0.38302(7) 0.47850(4) 0.02346(18) Uani d . 1
F F5A 0.44685(10) 0.53412(7) 0.37763(4) 0.02226(18) Uani d . 1
F F1B 0.69967(12) 0.51779(7) 0.12690(4) 0.02687(19) Uani d . 1
F F2B 0.55073(12) 0.67126(7) 0.05021(4) 0.0284(2) Uani d . 1
F F3B 0.24491(12) 0.62035(8) 0.00789(4) 0.0330(2) Uani d . 1
F F4B 0.10046(12) 0.40931(8) 0.04012(4) 0.0345(2) Uani d . 1
F F5B 0.25184(11) 0.25286(7) 0.11489(4) 0.02624(19) Uani d . 1
F F1C 1.14838(10) 0.02785(7) 0.38191(3) 0.02067(17) Uani d . 1
F F2C 1.15477(10) -0.12271(7) 0.48251(4) 0.02213(18) Uani d . 1
F F3C 0.83890(11) -0.20761(7) 0.54984(3) 0.02262(18) Uani d . 1
F F4C 0.51429(10) -0.14774(7) 0.51308(3) 0.02189(18) Uani d . 1
F F5C 0.50512(10) -0.00369(7) 0.40986(3) 0.02160(18) Uani d . 1
F F1D 0.69529(12) 0.01565(7) 0.12802(4) 0.02705(19) Uani d . 1
F F2D 0.54576(12) 0.16749(7) 0.05083(4) 0.0288(2) Uani d . 1
F F3D 0.24210(13) 0.11426(8) 0.00802(4) 0.0344(2) Uani d . 1
F F4D 0.09986(12) -0.09733(8) 0.04077(4) 0.0358(2) Uani d . 1
F F5D 0.25207(11) -0.25233(7) 0.11628(4) 0.02640(19) Uani d . 1
O O1A 0.77024(13) 0.47169(8) 0.26288(4) 0.0231(2) Uani d . 1
O O1B 0.27619(14) 0.22532(10) 0.25183(5) 0.0322(3) Uani d . 1
O O1C 0.77357(14) -0.03317(8) 0.26310(4) 0.0250(2) Uani d . 1
O O1D 0.26714(14) -0.26742(9) 0.25192(5) 0.0301(2) Uani d . 1
N N1A 0.95159(15) 0.59065(9) 0.29087(5) 0.0191(2) Uani d . 1
H H1A 1.0615 0.6205 0.2874 0.023 Uiso calc R 1
N N1B 0.54684(15) 0.31722(9) 0.22434(5) 0.0185(2) Uani d . 1
H H1AA 0.6315 0.3572 0.2340 0.022 Uiso calc R 1
N N1C 0.95098(15) 0.09232(9) 0.28767(5) 0.0188(2) Uani d . 1
H H1BA 1.0551 0.1304 0.2799 0.023 Uiso calc R 1
N N1D 0.54369(16) -0.18251(9) 0.22565(5) 0.0190(2) Uani d . 1
H H1CA 0.6310 -0.1453 0.2358 0.023 Uiso calc R 1
C C1A 1.0748(2) 0.50318(13) 0.21144(6) 0.0258(3) Uani d . 1
H H1B 1.1047 0.4242 0.2182 0.039 Uiso calc R 1
H H1C 1.1817 0.5476 0.2142 0.039 Uiso calc R 1
H H1D 1.0389 0.5267 0.1723 0.039 Uiso calc R 1
C C2A 0.91969(19) 0.52021(11) 0.25700(6) 0.0187(3) Uani d . 1
C C3A 0.80692(18) 0.61858(11) 0.33344(6) 0.0189(3) Uani d . 1
H H3A 0.6952 0.6343 0.3140 0.023 Uiso calc R 1
C C4A 0.8617(2) 0.72385(12) 0.35244(7) 0.0263(3) Uani d . 1
H H4A 0.8843 0.7855 0.3180 0.039 Uiso calc R 1
H H4B 0.9726 0.7107 0.3709 0.039 Uiso calc R 1
H H4C 0.7631 0.7429 0.3806 0.039 Uiso calc R 1
C C5A 0.76033(18) 0.52429(11) 0.38713(6) 0.0166(3) Uani d . 1
C C6A 0.88934(17) 0.47591(11) 0.42151(6) 0.0177(3) Uani d . 1
C C7A 0.84258(18) 0.39995(11) 0.47412(6) 0.0183(3) Uani d . 1
C C8A 0.66213(18) 0.36852(11) 0.49325(6) 0.0179(3) Uani d . 1
C C9A 0.53068(18) 0.41262(11) 0.45952(6) 0.0182(3) Uani d . 1
C C10A 0.58058(18) 0.48965(11) 0.40773(6) 0.0171(3) Uani d . 1
C C1B 0.3872(2) 0.31577(14) 0.32105(6) 0.0298(3) Uani d . 1
H H1AB 0.2769 0.3581 0.3273 0.045 Uiso calc R 1
H H1AC 0.4946 0.3622 0.3210 0.045 Uiso calc R 1
H H1AD 0.3833 0.2490 0.3526 0.045 Uiso calc R 1
C C2B 0.39776(19) 0.28200(12) 0.26312(6) 0.0216(3) Uani d . 1
C C3B 0.57094(18) 0.29032(11) 0.16634(6) 0.0183(3) Uani d . 1
H H3AA 0.5049 0.2177 0.1699 0.022 Uiso calc R 1
C C4B 0.77208(19) 0.27450(12) 0.14615(6) 0.0225(3) Uani d . 1
H H4AA 0.8163 0.2112 0.1731 0.034 Uiso calc R 1
H H4AB 0.8423 0.3421 0.1460 0.034 Uiso calc R 1
H H4AC 0.7868 0.2600 0.1065 0.034 Uiso calc R 1
C C5B 0.48369(18) 0.37840(11) 0.12342(6) 0.0182(3) Uani d . 1
C C6B 0.55220(19) 0.48749(11) 0.10580(6) 0.0195(3) Uani d . 1
C C7B 0.4750(2) 0.56842(11) 0.06717(6) 0.0219(3) Uani d . 1
C C8B 0.3209(2) 0.54252(12) 0.04537(6) 0.0234(3) Uani d . 1
C C9B 0.24824(19) 0.43548(13) 0.06175(6) 0.0235(3) Uani d . 1
C C10B 0.32946(19) 0.35560(11) 0.10027(6) 0.0199(3) Uani d . 1
C C1C 1.0663(2) 0.01226(12) 0.20488(6) 0.0237(3) Uani d . 1
H H1BB 1.1058 -0.0649 0.2101 0.036 Uiso calc R 1
H H1BC 1.1699 0.0614 0.2054 0.036 Uiso calc R 1
H H1BD 1.0199 0.0343 0.1672 0.036 Uiso calc R 1
C C2C 0.91760(18) 0.02164(11) 0.25403(6) 0.0183(3) Uani d . 1
C C3C 0.81841(18) 0.10743(11) 0.33688(6) 0.0180(3) Uani d . 1
H H3BA 0.6939 0.1050 0.3253 0.022 Uiso calc R 1
C C4C 0.8494(2) 0.22109(11) 0.35083(6) 0.0228(3) Uani d . 1
H H4BA 0.8358 0.2798 0.3165 0.034 Uiso calc R 1
H H4BB 0.9725 0.2260 0.3610 0.034 Uiso calc R 1
H H4BC 0.7597 0.2304 0.3840 0.034 Uiso calc R 1
C C5C 0.82652(18) 0.01580(11) 0.39142(6) 0.0162(3) Uani d . 1
C C6C 0.98873(17) -0.01730(11) 0.41187(6) 0.0165(3) Uani d . 1
C C7C 0.99507(18) -0.09414(11) 0.46391(6) 0.0177(3) Uani d . 1
C C8C 0.83463(19) -0.13805(11) 0.49805(6) 0.0177(3) Uani d . 1
C C9C 0.67011(17) -0.10710(11) 0.47922(6) 0.0176(3) Uani d . 1
C C10C 0.66826(17) -0.03215(11) 0.42642(6) 0.0169(3) Uani d . 1
C C1D 0.3735(2) -0.17005(14) 0.31920(6) 0.0286(3) Uani d . 1
H H1CB 0.3439 -0.2329 0.3527 0.043 Uiso calc R 1
H H1CC 0.2767 -0.1157 0.3195 0.043 Uiso calc R 1
H H1CD 0.4894 -0.1346 0.3220 0.043 Uiso calc R 1
C C2D 0.38942(19) -0.21133(11) 0.26321(6) 0.0203(3) Uani d . 1
C C3D 0.56865(18) -0.21205(11) 0.16838(6) 0.0186(3) Uani d . 1
H H3CA 0.5028 -0.2850 0.1727 0.022 Uiso calc R 1
C C4D 0.77017(19) -0.22809(12) 0.14862(6) 0.0230(3) Uani d . 1
H H4CA 0.8142 -0.2907 0.1760 0.034 Uiso calc R 1
H H4CB 0.8401 -0.1601 0.1480 0.034 Uiso calc R 1
H H4CC 0.7855 -0.2438 0.1092 0.034 Uiso calc R 1
C C5D 0.48162(18) -0.12537(11) 0.12463(6) 0.0183(3) Uani d . 1
C C6D 0.54882(19) -0.01582(12) 0.10681(6) 0.0200(3) Uani d . 1
C C7D 0.4712(2) 0.06430(12) 0.06789(6) 0.0225(3) Uani d . 1
C C8D 0.3183(2) 0.03716(12) 0.04591(6) 0.0240(3) Uani d . 1
C C9D 0.24684(19) -0.07019(13) 0.06250(6) 0.0242(3) Uani d . 1
C C10D 0.32836(19) -0.14905(12) 0.10133(6) 0.0206(3) Uani d . 1

loop_
_atom_site_aniso_label
_atom_site_aniso_U_11
_atom_site_aniso_U_22
_atom_site_aniso_U_33
_atom_site_aniso_U_12
_atom_site_aniso_U_13
_atom_site_aniso_U_23
F1A 0.0122(4) 0.0277(4) 0.0273(4) -0.0017(3) -0.0017(3) -0.0059(3)
F2A 0.0223(4) 0.0251(4) 0.0237(4) 0.0048(3) -0.0094(3) -0.0060(3)
F3A 0.0301(5) 0.0211(4) 0.0185(4) -0.0019(3) 0.0010(3) -0.0025(3)
F4A 0.0138(4) 0.0248(4) 0.0305(4) -0.0044(3) 0.0031(3) -0.0072(4)
F5A 0.0148(4) 0.0253(4) 0.0273(4) 0.0023(3) -0.0066(3) -0.0048(3)
F1B 0.0303(5) 0.0206(4) 0.0307(5) -0.0067(3) -0.0123(4) -0.0028(4)
F2B 0.0388(5) 0.0174(4) 0.0272(4) -0.0024(4) -0.0060(4) 0.0000(3)
F3B 0.0351(5) 0.0345(5) 0.0264(5) 0.0067(4) -0.0102(4) 0.0042(4)
F4B 0.0245(5) 0.0454(6) 0.0329(5) -0.0054(4) -0.0134(4) -0.0006(4)
F5B 0.0246(4) 0.0251(4) 0.0283(4) -0.0087(3) -0.0055(3) -0.0029(4)
F1C 0.0126(4) 0.0239(4) 0.0242(4) -0.0022(3) -0.0009(3) -0.0033(3)
F2C 0.0165(4) 0.0229(4) 0.0279(4) 0.0033(3) -0.0085(3) -0.0040(3)
F3C 0.0276(4) 0.0213(4) 0.0178(4) -0.0006(3) -0.0040(3) -0.0009(3)
F4C 0.0172(4) 0.0237(4) 0.0231(4) -0.0046(3) 0.0031(3) -0.0050(3)
F5C 0.0121(4) 0.0273(4) 0.0261(4) 0.0006(3) -0.0048(3) -0.0060(3)
F1D 0.0302(5) 0.0207(4) 0.0316(5) -0.0067(3) -0.0131(4) -0.0030(4)
F2D 0.0386(5) 0.0183(4) 0.0278(4) -0.0022(4) -0.0062(4) 0.0002(3)
F3D 0.0345(5) 0.0378(5) 0.0276(5) 0.0066(4) -0.0111(4) 0.0042(4)
F4D 0.0248(5) 0.0489(6) 0.0334(5) -0.0066(4) -0.0136(4) -0.0023(4)
F5D 0.0245(4) 0.0259(4) 0.0288(5) -0.0087(3) -0.0048(3) -0.0052(4)
O1A 0.0232(5) 0.0221(5) 0.0239(5) -0.0062(4) -0.0035(4) -0.0045(4)
O1B 0.0252(6) 0.0414(7) 0.0302(6) -0.0165(5) 0.0029(4) -0.0122(5)
O1C 0.0247(5) 0.0255(5) 0.0255(5) -0.0090(4) -0.0035(4) -0.0073(4)
O1D 0.0241(5) 0.0375(6) 0.0284(6) -0.0136(5) 0.0009(4) -0.0093(5)
N1A 0.0160(6) 0.0213(6) 0.0194(6) -0.0047(5) -0.0003(4) -0.0046(5)
N1B 0.0180(6) 0.0199(6) 0.0170(6) -0.0058(4) -0.0025(4) -0.0029(4)
N1C 0.0156(6) 0.0220(6) 0.0181(6) -0.0050(5) -0.0016(4) -0.0036(5)
N1D 0.0196(6) 0.0203(6) 0.0176(6) -0.0050(5) -0.0040(4) -0.0042(5)
C1A 0.0274(8) 0.0260(8) 0.0234(7) -0.0016(6) 0.0014(6) -0.0071(6)
C2A 0.0216(7) 0.0164(6) 0.0166(6) -0.0010(5) -0.0038(5) 0.0009(5)
C3A 0.0171(7) 0.0187(7) 0.0201(7) -0.0003(5) -0.0014(5) -0.0032(5)
C4A 0.0322(8) 0.0182(7) 0.0271(8) -0.0018(6) 0.0009(6) -0.0053(6)
C5A 0.0170(6) 0.0153(6) 0.0186(6) -0.0002(5) -0.0013(5) -0.0067(5)
C6A 0.0135(6) 0.0185(7) 0.0222(7) -0.0017(5) -0.0014(5) -0.0078(5)
C7A 0.0189(7) 0.0181(7) 0.0207(7) 0.0037(5) -0.0063(5) -0.0081(5)
C8A 0.0223(7) 0.0152(6) 0.0161(6) -0.0012(5) 0.0005(5) -0.0050(5)
C9A 0.0142(6) 0.0173(7) 0.0237(7) -0.0029(5) 0.0018(5) -0.0088(5)
C10A 0.0167(6) 0.0163(6) 0.0206(7) 0.0026(5) -0.0047(5) -0.0079(5)
C1B 0.0254(8) 0.0406(9) 0.0232(8) -0.0085(7) 0.0014(6) -0.0093(7)
C2B 0.0196(7) 0.0227(7) 0.0212(7) -0.0035(6) -0.0019(5) -0.0025(6)
C3B 0.0192(7) 0.0172(7) 0.0183(6) -0.0027(5) -0.0026(5) -0.0034(5)
C4B 0.0216(7) 0.0223(7) 0.0228(7) 0.0018(6) -0.0025(6) -0.0034(6)
C5B 0.0191(7) 0.0201(7) 0.0154(6) 0.0001(5) 0.0001(5) -0.0053(5)
C6B 0.0206(7) 0.0208(7) 0.0183(6) -0.0008(5) -0.0035(5) -0.0061(5)
C7B 0.0279(7) 0.0176(7) 0.0188(7) 0.0000(6) 0.0002(6) -0.0031(5)
C8B 0.0254(7) 0.0271(8) 0.0161(7) 0.0068(6) -0.0030(5) -0.0009(6)
C9B 0.0180(7) 0.0341(8) 0.0189(7) -0.0003(6) -0.0029(5) -0.0063(6)
C10B 0.0198(7) 0.0206(7) 0.0181(7) -0.0033(5) 0.0012(5) -0.0043(5)
C1C 0.0252(7) 0.0246(7) 0.0211(7) -0.0008(6) -0.0015(6) -0.0053(6)
C2C 0.0204(7) 0.0161(6) 0.0178(6) -0.0002(5) -0.0060(5) -0.0002(5)
C3C 0.0159(6) 0.0191(7) 0.0193(7) -0.0003(5) -0.0043(5) -0.0035(5)
C4C 0.0255(7) 0.0177(7) 0.0255(7) 0.0009(6) -0.0056(6) -0.0040(6)
C5C 0.0175(6) 0.0143(6) 0.0183(6) 0.0000(5) -0.0026(5) -0.0065(5)
C6C 0.0136(6) 0.0164(6) 0.0200(6) -0.0016(5) 0.0001(5) -0.0065(5)
C7C 0.0160(6) 0.0171(6) 0.0226(7) 0.0028(5) -0.0059(5) -0.0081(5)
C8C 0.0227(7) 0.0141(6) 0.0168(6) -0.0001(5) -0.0034(5) -0.0043(5)
C9C 0.0142(6) 0.0174(7) 0.0214(7) -0.0035(5) 0.0018(5) -0.0077(5)
C10C 0.0131(6) 0.0182(6) 0.0217(7) 0.0013(5) -0.0040(5) -0.0085(5)
C1D 0.0271(8) 0.0368(9) 0.0215(7) -0.0050(7) -0.0016(6) -0.0065(6)
C2D 0.0202(7) 0.0191(7) 0.0205(7) -0.0014(5) -0.0044(5) -0.0005(5)
C3D 0.0195(7) 0.0168(7) 0.0193(7) -0.0027(5) -0.0026(5) -0.0038(5)
C4D 0.0210(7) 0.0225(7) 0.0249(7) 0.0011(6) -0.0029(6) -0.0041(6)
C5D 0.0188(7) 0.0207(7) 0.0160(6) 0.0005(5) -0.0009(5) -0.0060(5)
C6D 0.0209(7) 0.0223(7) 0.0185(7) -0.0011(5) -0.0042(5) -0.0069(5)
C7D 0.0274(7) 0.0198(7) 0.0194(7) 0.0003(6) -0.0002(6) -0.0041(5)
C8D 0.0248(7) 0.0291(8) 0.0168(7) 0.0061(6) -0.0038(5) -0.0015(6)
C9D 0.0182(7) 0.0364(9) 0.0192(7) -0.0009(6) -0.0033(5) -0.0083(6)
C10D 0.0201(7) 0.0223(7) 0.0193(7) -0.0034(5) 0.0010(5) -0.0066(6)

loop_
_atom_type_symbol
_atom_type_description
_atom_type_scat_dispersion_real
_atom_type_scat_dispersion_imag
_atom_type_scat_source
C C 0.0033 0.0016 'International Tables Vol C Tables 4.2.6.8 and 6.1.1.4'
H H 0.0000 0.0000 'International Tables Vol C Tables 4.2.6.8 and 6.1.1.4'
N N 0.0061 0.0033 'International Tables Vol C Tables 4.2.6.8 and 6.1.1.4'
O O 0.0106 0.0060 'International Tables Vol C Tables 4.2.6.8 and 6.1.1.4'
F F 0.0171 0.0103 'International Tables Vol C Tables 4.2.6.8 and 6.1.1.4'

loop_
_geom_angle_atom_site_label_1
_geom_angle_atom_site_label_2
_geom_angle_atom_site_label_3
_geom_angle
_geom_angle_publ_flag
C2A N1A C3A 120.90(11) yes
C2A N1A H1A 119.5 ?
C3A N1A H1A 119.5 ?
C2B N1B C3B 121.05(11) yes
C2B N1B H1AA 119.5 ?
C3B N1B H1AA 119.5 ?
C2C N1C C3C 121.35(11) yes
C2C N1C H1BA 119.3 ?
C3C N1C H1BA 119.3 ?
C2D N1D C3D 120.96(11) yes
C2D N1D H1CA 119.5 ?
C3D N1D H1CA 119.5 ?
C2A C1A H1B 109.5 ?
C2A C1A H1C 109.5 ?
H1B C1A H1C 109.5 ?
C2A C1A H1D 109.5 ?
H1B C1A H1D 109.5 ?
H1C C1A H1D 109.5 ?
O1A C2A N1A 121.45(13) ?
O1A C2A C1A 121.82(12) ?
N1A C2A C1A 116.73(12) ?
N1A C3A C5A 112.61(11) ?
N1A C3A C4A 109.83(11) ?
C5A C3A C4A 109.74(11) ?
N1A C3A H3A 108.2 ?
C5A C3A H3A 108.2 ?
C4A C3A H3A 108.2 ?
C3A C4A H4A 109.5 ?
C3A C4A H4B 109.5 ?
H4A C4A H4B 109.5 ?
C3A C4A H4C 109.5 ?
H4A C4A H4C 109.5 ?
H4B C4A H4C 109.5 ?
C10A C5A C6A 116.07(12) ?
C10A C5A C3A 120.70(12) ?
C6A C5A C3A 122.93(12) ?
F1A C6A C7A 117.60(12) ?
F1A C6A C5A 119.89(12) ?
C7A C6A C5A 122.48(12) ?
F2A C7A C8A 119.78(12) ?
F2A C7A C6A 120.62(12) ?
C8A C7A C6A 119.57(12) ?
F3A C8A C7A 120.35(12) ?
F3A C8A C9A 120.03(12) ?
C7A C8A C9A 119.57(12) ?
F4A C9A C8A 119.52(12) ?
F4A C9A C10A 120.74(12) ?
C8A C9A C10A 119.70(12) ?
F5A C10A C9A 117.58(12) ?
F5A C10A C5A 119.81(12) ?
C9A C10A C5A 122.58(12) ?
C2B C1B H1AB 109.5 ?
C2B C1B H1AC 109.5 ?
H1AB C1B H1AC 109.5 ?
C2B C1B H1AD 109.5 ?
H1AB C1B H1AD 109.5 ?
H1AC C1B H1AD 109.5 ?
O1B C2B N1B 121.89(13) ?
O1B C2B C1B 121.86(13) ?
N1B C2B C1B 116.26(12) ?
N1B C3B C5B 110.00(11) ?
N1B C3B C4B 110.39(11) ?
C5B C3B C4B 113.43(11) ?
N1B C3B H3AA 107.6 ?
C5B C3B H3AA 107.6 ?
C4B C3B H3AA 107.6 ?
C3B C4B H4AA 109.5 ?
C3B C4B H4AB 109.5 ?
H4AA C4B H4AB 109.5 ?
C3B C4B H4AC 109.5 ?
H4AA C4B H4AC 109.5 ?
H4AB C4B H4AC 109.5 ?
C10B C5B C6B 115.69(13) ?
C10B C5B C3B 122.30(12) ?
C6B C5B C3B 122.00(12) ?
F1B C6B C7B 117.28(12) ?
F1B C6B C5B 119.84(12) ?
C7B C6B C5B 122.88(13) ?
F2B C7B C8B 120.15(13) ?
F2B C7B C6B 120.20(13) ?
C8B C7B C6B 119.65(13) ?
F3B C8B C9B 120.43(13) ?
F3B C8B C7B 120.15(13) ?
C9B C8B C7B 119.41(13) ?
F4B C9B C8B 119.76(13) ?
F4B C9B C10B 120.51(13) ?
C8B C9B C10B 119.72(13) ?
F5B C10B C9B 117.01(12) ?
F5B C10B C5B 120.34(12) ?
C9B C10B C5B 122.64(13) ?
C2C C1C H1BB 109.5 ?
C2C C1C H1BC 109.5 ?
H1BB C1C H1BC 109.5 ?
C2C C1C H1BD 109.5 ?
H1BB C1C H1BD 109.5 ?
H1BC C1C H1BD 109.5 ?
O1C C2C N1C 121.64(13) ?
O1C C2C C1C 121.98(12) ?
N1C C2C C1C 116.38(12) ?
N1C C3C C5C 111.96(11) ?
N1C C3C C4C 110.10(11) ?
C5C C3C C4C 109.82(11) ?
N1C C3C H3BA 108.3 ?
C5C C3C H3BA 108.3 ?
C4C C3C H3BA 108.3 ?
C3C C4C H4BA 109.5 ?
C3C C4C H4BB 109.5 ?
H4BA C4C H4BB 109.5 ?
C3C C4C H4BC 109.5 ?
H4BA C4C H4BC 109.5 ?
H4BB C4C H4BC 109.5 ?
C6C C5C C10C 116.12(12) ?
C6C C5C C3C 122.59(12) ?
C10C C5C C3C 121.05(12) ?
F1C C6C C5C 120.19(12) ?
F1C C6C C7C 117.20(11) ?
C5C C6C C7C 122.58(12) ?
F2C C7C C8C 119.76(12) ?
F2C C7C C6C 120.67(12) ?
C8C C7C C6C 119.52(12) ?
F3C C8C C9C 120.32(12) ?
F3C C8C C7C 120.00(12) ?
C9C C8C C7C 119.65(12) ?
F4C C9C C8C 119.58(12) ?
F4C C9C C10C 120.90(12) ?
C8C C9C C10C 119.50(12) ?
F5C C10C C9C 117.61(11) ?
F5C C10C C5C 119.76(12) ?
C9C C10C C5C 122.61(12) ?
C2D C1D H1CB 109.5 ?
C2D C1D H1CC 109.5 ?
H1CB C1D H1CC 109.5 ?
C2D C1D H1CD 109.5 ?
H1CB C1D H1CD 109.5 ?
H1CC C1D H1CD 109.5 ?
O1D C2D N1D 121.68(13) ?
O1D C2D C1D 121.94(13) ?
N1D C2D C1D 116.37(12) ?
N1D C3D C5D 109.78(11) ?
N1D C3D C4D 110.45(11) ?
C5D C3D C4D 113.39(11) ?
N1D C3D H3CA 107.7 ?
C5D C3D H3CA 107.7 ?
C4D C3D H3CA 107.7 ?
C3D C4D H4CA 109.5 ?
C3D C4D H4CB 109.5 ?
H4CA C4D H4CB 109.5 ?
C3D C4D H4CC 109.5 ?
H4CA C4D H4CC 109.5 ?
H4CB C4D H4CC 109.5 ?
C10D C5D C6D 115.57(13) ?
C10D C5D C3D 122.58(12) ?
C6D C5D C3D 121.82(12) ?
F1D C6D C7D 117.22(12) ?
F1D C6D C5D 119.88(12) ?
C7D C6D C5D 122.89(13) ?
F2D C7D C6D 120.17(13) ?
F2D C7D C8D 120.23(13) ?
C6D C7D C8D 119.59(13) ?
F3D C8D C9D 120.46(13) ?
F3D C8D C7D 120.07(13) ?
C9D C8D C7D 119.46(13) ?
F4D C9D C8D 119.73(13) ?
F4D C9D C10D 120.61(13) ?
C8D C9D C10D 119.66(13) ?
F5D C10D C9D 117.09(12) ?
F5D C10D C5D 120.10(13) ?
C9D C10D C5D 122.81(13) ?

loop_
_geom_bond_atom_site_label_1
_geom_bond_atom_site_label_2
_geom_bond_distance
_geom_bond_publ_flag
F1A C6A 1.3434(15) ?
F2A C7A 1.3402(15) ?
F3A C8A 1.3371(15) ?
F4A C9A 1.3412(15) ?
F5A C10A 1.3460(15) ?
F1B C6B 1.3456(15) ?
F2B C7B 1.3403(16) ?
F3B C8B 1.3372(16) ?
F4B C9B 1.3372(16) ?
F5B C10B 1.3435(16) ?
F1C C6C 1.3456(15) ?
F2C C7C 1.3391(15) ?
F3C C8C 1.3365(15) ?
F4C C9C 1.3406(15) ?
F5C C10C 1.3447(15) ?
F1D C6D 1.3458(15) ?
F2D C7D 1.3408(16) ?
F3D C8D 1.3382(16) ?
F4D C9D 1.3371(16) ?
F5D C10D 1.3455(16) ?
O1A C2A 1.2352(17) yes
O1B C2B 1.2307(17) yes
O1C C2C 1.2314(17) yes
O1D C2D 1.2303(17) yes
N1A C2A 1.3374(17) yes
N1A C3A 1.4570(17) yes
N1A H1A 0.8800 ?
N1B C2B 1.3406(18) yes
N1B C3B 1.4607(17) yes
N1B H1AA 0.8800 ?
N1C C2C 1.3384(17) yes
N1C C3C 1.4564(17) yes
N1C H1BA 0.8800 ?
N1D C2D 1.3433(18) yes
N1D C3D 1.4581(17) yes
N1D H1CA 0.8800 ?
C1A C2A 1.5076(19) ?
C1A H1B 0.9800 ?
C1A H1C 0.9800 ?
C1A H1D 0.9800 ?
C3A C5A 1.5223(18) ?
C3A C4A 1.5286(19) ?
C3A H3A 1.0000 ?
C4A H4A 0.9800 ?
C4A H4B 0.9800 ?
C4A H4C 0.9800 ?
C5A C10A 1.3881(19) ?
C5A C6A 1.3896(19) ?
C6A C7A 1.3845(19) ?
C7A C8A 1.3793(19) ?
C8A C9A 1.3797(19) ?
C9A C10A 1.3804(19) ?
C1B C2B 1.501(2) ?
C1B H1AB 0.9800 ?
C1B H1AC 0.9800 ?
C1B H1AD 0.9800 ?
C3B C5B 1.5246(19) ?
C3B C4B 1.5266(19) ?
C3B H3AA 1.0000 ?
C4B H4AA 0.9800 ?
C4B H4AB 0.9800 ?
C4B H4AC 0.9800 ?
C5B C10B 1.3860(19) ?
C5B C6B 1.3904(19) ?
C6B C7B 1.379(2) ?
C7B C8B 1.379(2) ?
C8B C9B 1.377(2) ?
C9B C10B 1.385(2) ?
C1C C2C 1.5078(19) ?
C1C H1BB 0.9800 ?
C1C H1BC 0.9800 ?
C1C H1BD 0.9800 ?
C3C C5C 1.5255(18) ?
C3C C4C 1.5259(18) ?
C3C H3BA 1.0000 ?
C4C H4BA 0.9800 ?
C4C H4BB 0.9800 ?
C4C H4BC 0.9800 ?
C5C C6C 1.3851(19) ?
C5C C10C 1.3895(19) ?
C6C C7C 1.3853(19) ?
C7C C8C 1.3803(19) ?
C8C C9C 1.3803(19) ?
C9C C10C 1.3828(19) ?
C1D C2D 1.501(2) ?
C1D H1CB 0.9800 ?
C1D H1CC 0.9800 ?
C1D H1CD 0.9800 ?
C3D C5D 1.5255(19) ?
C3D C4D 1.5276(19) ?
C3D H3CA 1.0000 ?
C4D H4CA 0.9800 ?
C4D H4CB 0.9800 ?
C4D H4CC 0.9800 ?
C5D C10D 1.3847(19) ?
C5D C6D 1.3925(19) ?
C6D C7D 1.378(2) ?
C7D C8D 1.379(2) ?
C8D C9D 1.378(2) ?
C9D C10D 1.384(2) ?

loop_
_geom_hbond_atom_site_label_D
_geom_hbond_atom_site_label_H
_geom_hbond_atom_site_label_A
_geom_hbond_site_symmetry_A
_geom_hbond_distance_DH
_geom_hbond_distance_HA
_geom_hbond_distance_DA
_geom_hbond_angle_DHA
N1A H1A O1D 1_665 0.88 2.02 2.8443(15) 156
N1B H1AA O1A . 0.88 2.03 2.8855(15) 165
N1C H1BA O1B 1_655 0.88 1.96 2.8380(15) 172
N1D H1CA O1C . 0.88 2.00 2.8569(15) 164

loop_
_geom_torsion_atom_site_label_1
_geom_torsion_atom_site_label_2
_geom_torsion_atom_site_label_3
_geom_torsion_atom_site_label_4
_geom_torsion
_geom_torsion_publ_flag
C3A N1A C2A O1A -4.2(2) yes
C3A N1A C2A C1A 175.77(12) yes
C2A N1A C3A C5A 74.23(15) yes
C2A N1A C3A C4A -163.15(12) yes
N1A C3A C5A C10A -131.37(13) ?
C4A C3A C5A C10A 105.96(14) ?
N1A C3A C5A C6A 55.23(17) ?
C4A C3A C5A C6A -67.44(16) ?
C10A C5A C6A F1A -179.78(11) ?
C3A C5A C6A F1A -6.10(19) ?
C10A C5A C6A C7A -1.80(19) ?
C3A C5A C6A C7A 171.89(12) ?
F1A C6A C7A F2A 1.45(18) ?
C5A C6A C7A F2A -176.58(11) ?
F1A C6A C7A C8A 179.34(11) ?
C5A C6A C7A C8A 1.3(2) ?
F2A C7A C8A F3A 0.80(18) ?
C6A C7A C8A F3A -177.10(11) ?
F2A C7A C8A C9A 178.32(11) ?
C6A C7A C8A C9A 0.42(19) ?
F3A C8A C9A F4A -1.68(18) ?
C7A C8A C9A F4A -179.20(11) ?
F3A C8A C9A C10A 176.00(11) ?
C7A C8A C9A C10A -1.53(19) ?
F4A C9A C10A F5A 0.57(18) ?
C8A C9A C10A F5A -177.07(11) ?
F4A C9A C10A C5A 178.64(11) ?
C8A C9A C10A C5A 1.0(2) ?
C6A C5A C10A F5A 178.67(11) ?
C3A C5A C10A F5A 4.83(18) ?
C6A C5A C10A C9A 0.64(19) ?
C3A C5A C10A C9A -173.20(12) ?
C3B N1B C2B O1B 0.5(2) yes
C3B N1B C2B C1B -179.40(12) yes
C2B N1B C3B C5B 87.95(15) yes
C2B N1B C3B C4B -146.12(13) yes
N1B C3B C5B C10B -111.38(14) ?
C4B C3B C5B C10B 124.43(14) ?
N1B C3B C5B C6B 67.47(16) ?
C4B C3B C5B C6B -56.73(17) ?
C10B C5B C6B F1B 178.78(12) ?
C3B C5B C6B F1B -0.14(19) ?
C10B C5B C6B C7B -0.9(2) ?
C3B C5B C6B C7B -179.81(12) ?
F1B C6B C7B F2B 2.61(19) ?
C5B C6B C7B F2B -177.70(12) ?
F1B C6B C7B C8B -178.39(12) ?
C5B C6B C7B C8B 1.3(2) ?
F2B C7B C8B F3B -1.0(2) ?
C6B C7B C8B F3B 179.99(12) ?
F2B C7B C8B C9B 177.89(12) ?
C6B C7B C8B C9B -1.1(2) ?
F3B C8B C9B F4B -0.1(2) ?
C7B C8B C9B F4B -179.03(12) ?
F3B C8B C9B C10B 179.50(12) ?
C7B C8B C9B C10B 0.6(2) ?
F4B C9B C10B F5B -0.73(19) ?
C8B C9B C10B F5B 179.64(12) ?
F4B C9B C10B C5B 179.38(12) ?
C8B C9B C10B C5B -0.2(2) ?
C6B C5B C10B F5B -179.52(11) ?
C3B C5B C10B F5B -0.6(2) ?
C6B C5B C10B C9B 0.4(2) ?
C3B C5B C10B C9B 179.28(12) ?
C3C N1C C2C O1C 0.3(2) yes
C3C N1C C2C C1C -179.29(12) yes
C2C N1C C3C C5C 81.32(15) yes
C2C N1C C3C C4C -156.20(12) yes
N1C C3C C5C C6C 47.80(16) ?
C4C C3C C5C C6C -74.83(15) ?
N1C C3C C5C C10C -138.10(12) ?
C4C C3C C5C C10C 99.26(14) ?
C10C C5C C6C F1C -177.58(11) ?
C3C C5C C6C F1C -3.22(19) ?
C10C C5C C6C C7C 0.37(19) ?
C3C C5C C6C C7C 174.73(12) ?
F1C C6C C7C F2C -1.05(18) ?
C5C C6C C7C F2C -179.06(11) ?
F1C C6C C7C C8C 176.22(11) ?
C5C C6C C7C C8C -1.79(19) ?
F2C C7C C8C F3C 0.91(18) ?
C6C C7C C8C F3C -176.39(11) ?
F2C C7C C8C C9C 178.97(11) ?
C6C C7C C8C C9C 1.68(19) ?
F3C C8C C9C F4C -0.35(18) ?
C7C C8C C9C F4C -178.41(11) ?
F3C C8C C9C C10C 177.85(11) ?
C7C C8C C9C C10C -0.21(19) ?
F4C C9C C10C F5C -1.42(18) ?
C8C C9C C10C F5C -179.60(11) ?
F4C C9C C10C C5C 176.91(11) ?
C8C C9C C10C C5C -1.26(19) ?
C6C C5C C10C F5C 179.46(11) ?
C3C C5C C10C F5C 5.01(18) ?
C6C C5C C10C C9C 1.16(19) ?
C3C C5C C10C C9C -173.29(12) ?
C3D N1D C2D O1D 3.1(2) yes
C3D N1D C2D C1D -176.07(12) yes
C2D N1D C3D C5D 84.22(15) yes
C2D N1D C3D C4D -150.02(12) yes
N1D C3D C5D C10D -111.70(14) ?
C4D C3D C5D C10D 124.24(14) ?
N1D C3D C5D C6D 66.39(16) ?
C4D C3D C5D C6D -57.67(17) ?
C10D C5D C6D F1D 178.71(12) ?
C3D C5D C6D F1D 0.50(19) ?
C10D C5D C6D C7D -1.0(2) ?
C3D C5D C6D C7D -179.19(13) ?
F1D C6D C7D F2D 2.58(19) ?
C5D C6D C7D F2D -177.72(12) ?
F1D C6D C7D C8D -178.46(12) ?
C5D C6D C7D C8D 1.2(2) ?
F2D C7D C8D F3D -0.9(2) ?
C6D C7D C8D F3D -179.87(12) ?
F2D C7D C8D C9D 177.97(12) ?
C6D C7D C8D C9D -1.0(2) ?
F3D C8D C9D F4D -0.3(2) ?
C7D C8D C9D F4D -179.19(13) ?
F3D C8D C9D C10D 179.44(12) ?
C7D C8D C9D C10D 0.6(2) ?
F4D C9D C10D F5D -0.7(2) ?
C8D C9D C10D F5D 179.57(12) ?
F4D C9D C10D C5D 179.40(12) ?
C8D C9D C10D C5D -0.3(2) ?
C6D C5D C10D F5D -179.39(11) ?
C3D C5D C10D F5D -1.2(2) ?
C6D C5D C10D C9D 0.5(2) ?
C3D C5D C10D C9D 178.73(12) ?
